data_7101124
loop_
_publ_author_name
'Crossley, Ian R.'
'Foreman, Mark R. St.-J.'
'Hill, Anthony Francis'
'White, Andrew J. P.'
'Williams, David J.'

_publ_section_title
;
 The first rhodaboratrane:
 [RhCl(PPh3){B(mt)3}](Rh\\rightarrow B) (mt = methimazolyl)
;
_journal_coden_ASTM CHCOFS
_journal_issue 2
_journal_name_full
;
 Chemical Communications (Cambridge, United Kingdom)
;
_journal_page_first 221
_journal_page_last 223
_journal_paper_doi 10.1039/b413305f
_journal_year 2005
_chemical_formula_sum 'C33 H36 B Cl7 N6 P Rh S3'
_chemical_formula_weight 1005.70
_space_group_IT_number 14
_symmetry_cell_setting monoclinic
_symmetry_space_group_name_Hall '-P 2yn'
_symmetry_space_group_name_H-M 'P 1 21/n 1'
_atom_sites_solution_hydrogens geom
_atom_sites_solution_primary direct
_atom_sites_solution_secondary difmap
_audit_creation_method SHELXL-97
_cell_angle_alpha 90.00
_cell_angle_beta 110.156(4)
_cell_angle_gamma 90.00
_cell_formula_units_Z 8
_cell_length_a 19.1229(9)
_cell_length_b 18.9722(6)
_cell_length_c 25.0598(9)
_cell_measurement_reflns_used 45
_cell_measurement_temperature 293(2)
_cell_measurement_theta_max 24.51
_cell_measurement_theta_min 10.69
_cell_volume 8535.0(6)
_computing_cell_refinement 'Siemens XSCANS'
_computing_data_collection 'Siemens XSCANS'
_computing_data_reduction 'Siemens SHELXTL'
_computing_molecular_graphics 'Siemens SHELXTL'
_computing_publication_material 'Siemens SHELXTL'
_computing_structure_refinement 'SHELXL-97 (Sheldrick, 1997)'
_computing_structure_solution 'SHELXS-97 (Sheldrick, 1990)'
_diffrn_ambient_temperature 293(2)
_diffrn_measured_fraction_theta_full 0.999
_diffrn_measured_fraction_theta_max 0.999
_diffrn_measurement_device_type 'Bruker P4/RA'
_diffrn_measurement_method '\w scans'
_diffrn_radiation_monochromator graphite
_diffrn_radiation_source 'fine-focus sealed tube'
_diffrn_radiation_type CuK\a
_diffrn_radiation_wavelength 1.54178
_diffrn_reflns_av_R_equivalents 0.0231
_diffrn_reflns_av_sigmaI/netI 0.0668
_diffrn_reflns_limit_h_max 21
_diffrn_reflns_limit_h_min 0
_diffrn_reflns_limit_k_max 21
_diffrn_reflns_limit_k_min 0
_diffrn_reflns_limit_l_max 26
_diffrn_reflns_limit_l_min -28
_diffrn_reflns_number 13095
_diffrn_reflns_theta_full 59.99
_diffrn_reflns_theta_max 59.99
_diffrn_reflns_theta_min 2.53
_diffrn_standards_interval_count 97
_diffrn_standards_number 3
_exptl_absorpt_coefficient_mu 9.264
_exptl_absorpt_correction_T_max 0.3110
_exptl_absorpt_correction_T_min 0.1791
_exptl_absorpt_correction_type Ellipsoidal
_exptl_crystal_colour Yellow
_exptl_crystal_density_diffrn 1.565
_exptl_crystal_density_method 'not measured'
_exptl_crystal_description prisms
_exptl_crystal_F_000 4064
_exptl_crystal_size_max 0.37
_exptl_crystal_size_mid 0.22
_exptl_crystal_size_min 0.17
_refine_diff_density_max 0.876
_refine_diff_density_min -0.721
_refine_diff_density_rms 0.071
_refine_ls_extinction_method none
_refine_ls_goodness_of_fit_ref 0.881
_refine_ls_hydrogen_treatment mixed
_refine_ls_matrix_type full
_refine_ls_number_parameters 709
_refine_ls_number_reflns 12667
_refine_ls_number_restraints 6
_refine_ls_restrained_S_all 0.881
_refine_ls_R_factor_all 0.0747
_refine_ls_R_factor_gt 0.0454
_refine_ls_shift/su_max 0.001
_refine_ls_shift/su_mean 0.000
_refine_ls_structure_factor_coef Fsqd
_refine_ls_weighting_details 'calc w=1/[\s^2^(Fo^2^)+(0.0547P)^2^+0.0000P] where P=(Fo^2^+2Fc^2^)/3'
_refine_ls_weighting_scheme calc
_refine_ls_wR_factor_gt 0.1001
_refine_ls_wR_factor_ref 0.1098
_reflns_number_gt 7916
_reflns_number_total 12667
_reflns_threshold_expression >2sigma(I)
_cod_data_source_file b413305f.txt
_cod_depositor_comments
;
The following automatic conversions were performed:
'_symmetry_cell_setting' value 'Monoclinic' changed to 'monoclinic'
according to '/home/saulius/struct/CIF-dictionaries/cif_core.dic'
dictionary named 'cif_core.dic' version 2.4.1 from 2010-06-29.

Automatic conversion script
Id: cif_fix_enum 1527 2010-12-29 10:47:43Z saulius 
;
_cod_original_sg_symbol_H-M P2(1)/n
_cod_database_code 7101124

loop_
_symmetry_equiv_pos_as_xyz
'x, y, z'
'-x+1/2, y+1/2, -z+1/2'
'-x, -y, -z'
'x-1/2, -y-1/2, z-1/2'

loop_
_atom_site_label
_atom_site_type_symbol
_atom_site_fract_x
_atom_site_fract_y
_atom_site_fract_z
_atom_site_U_iso_or_equiv
_atom_site_adp_type
_atom_site_occupancy
_atom_site_symmetry_multiplicity
_atom_site_calc_flag
_atom_site_refinement_flags
Rh Rh 0.73622(2) 0.799949(18) 0.247358(16) 0.03788(11) Uani 1 1 d .
Cl Cl 0.73491(10) 0.93207(7) 0.28057(7) 0.0600(4) Uani 1 1 d .
S1 S 0.86757(8) 0.79641(7) 0.29117(5) 0.0479(3) Uani 1 1 d .
S2 S 0.60773(9) 0.78009(8) 0.19805(7) 0.0530(3) Uani 1 1 d .
S3 S 0.71933(11) 0.78114(8) 0.33631(6) 0.0594(4) Uani 1 1 d .
P P 0.74389(7) 0.82872(7) 0.15978(5) 0.0384(3) Uani 1 1 d .
B B 0.7459(3) 0.6884(3) 0.2424(2) 0.0399(14) Uani 1 1 d .
C1 C 0.8798(3) 0.7150(3) 0.2668(2) 0.0435(12) Uani 1 1 d .
N2 N 0.8244(3) 0.6697(2) 0.24149(19) 0.0442(10) Uani 1 1 d .
C3 C 0.8568(4) 0.6075(3) 0.2303(3) 0.0552(15) Uani 1 1 d .
H3A H 0.8317 0.5666 0.2142 0.066 Uiso 1 1 calc R
C4 C 0.9295(4) 0.6178(3) 0.2469(3) 0.0628(17) Uani 1 1 d .
H4A H 0.9644 0.5853 0.2441 0.075 Uiso 1 1 calc R
N5 N 0.9449(3) 0.6847(2) 0.2689(2) 0.0505(11) Uani 1 1 d .
C6 C 1.0179(4) 0.7207(4) 0.2904(4) 0.074(2) Uani 1 1 d .
H6A H 1.0289 0.7410 0.2591 0.111 Uiso 1 1 calc R
H6B H 1.0559 0.6873 0.3097 0.111 Uiso 1 1 calc R
H6C H 1.0162 0.7573 0.3164 0.111 Uiso 1 1 calc R
C7 C 0.6166(3) 0.6959(3) 0.1762(2) 0.0454(12) Uani 1 1 d .
N8 N 0.6801(3) 0.6592(2) 0.19239(18) 0.0433(10) Uani 1 1 d .
C9 C 0.6642(4) 0.5926(3) 0.1666(3) 0.0576(15) Uani 1 1 d .
H9A H 0.6981 0.5562 0.1706 0.069 Uiso 1 1 calc R
C10 C 0.5919(4) 0.5907(4) 0.1353(3) 0.0711(19) Uani 1 1 d .
H10A H 0.5665 0.5528 0.1138 0.085 Uiso 1 1 calc R
N11 N 0.5609(3) 0.6564(3) 0.1407(2) 0.0547(12) Uani 1 1 d .
C12 C 0.4842(4) 0.6788(5) 0.1129(4) 0.088(2) Uani 1 1 d .
H12A H 0.4617 0.6878 0.1411 0.131 Uiso 1 1 calc R
H12B H 0.4570 0.6423 0.0877 0.131 Uiso 1 1 calc R
H12C H 0.4832 0.7210 0.0915 0.131 Uiso 1 1 calc R
C13 C 0.7252(4) 0.6920(3) 0.3378(2) 0.0507(14) Uani 1 1 d .
N14 N 0.7391(3) 0.6546(2) 0.29739(18) 0.0446(11) Uani 1 1 d .
C15 C 0.7424(4) 0.5838(3) 0.3125(3) 0.0590(16) Uani 1 1 d .
H15A H 0.7515 0.5462 0.2919 0.071 Uiso 1 1 calc R
C16 C 0.7303(5) 0.5791(3) 0.3618(3) 0.0673(19) Uani 1 1 d .
H16A H 0.7296 0.5382 0.3819 0.081 Uiso 1 1 calc R
N17 N 0.7189(3) 0.6470(3) 0.3770(2) 0.0570(13) Uani 1 1 d .
C18 C 0.7033(5) 0.6693(4) 0.4281(3) 0.082(2) Uani 1 1 d .
H18A H 0.7417 0.6519 0.4614 0.123 Uiso 1 1 calc R
H18B H 0.6560 0.6506 0.4267 0.123 Uiso 1 1 calc R
H18C H 0.7020 0.7198 0.4295 0.123 Uiso 1 1 calc R
C19 C 0.65825(19) 0.7446(2) 0.06809(17) 0.0604(16) Uani 1 1 d G
H19A H 0.6193 0.7750 0.0660 0.073 Uiso 1 1 calc R
C20 C 0.6463(2) 0.6877(3) 0.03103(17) 0.091(3) Uani 1 1 d G
H20A H 0.5992 0.6801 0.0042 0.110 Uiso 1 1 calc R
C21 C 0.7045(3) 0.6423(2) 0.03408(19) 0.090(3) Uani 1 1 d G
H21A H 0.6965 0.6042 0.0093 0.108 Uiso 1 1 calc R
C22 C 0.7748(3) 0.6537(2) 0.0742(2) 0.080(2) Uani 1 1 d G
H22A H 0.8138 0.6233 0.0762 0.096 Uiso 1 1 calc R
C23 C 0.78680(19) 0.7106(2) 0.11124(16) 0.0564(15) Uani 1 1 d G
H23A H 0.8338 0.7182 0.1381 0.068 Uiso 1 1 calc R
C24 C 0.7285(2) 0.75600(17) 0.10819(14) 0.0469(13) Uani 1 1 d G
C25 C 0.8600(2) 0.8619(2) 0.11614(15) 0.0622(16) Uani 1 1 d G
H25A H 0.8394 0.8286 0.0879 0.075 Uiso 1 1 calc R
C26 C 0.9201(3) 0.9025(3) 0.11528(18) 0.078(2) Uani 1 1 d G
H26A H 0.9398 0.8963 0.0864 0.094 Uiso 1 1 calc R
C27 C 0.9508(2) 0.9524(2) 0.1575(2) 0.082(2) Uani 1 1 d G
H27A H 0.9911 0.9795 0.1569 0.099 Uiso 1 1 calc R
C28 C 0.9215(2) 0.9617(2) 0.20063(18) 0.0695(19) Uani 1 1 d G
H28A H 0.9420 0.9950 0.2289 0.083 Uiso 1 1 calc R
C29 C 0.8613(2) 0.9211(2) 0.20150(14) 0.0530(14) Uani 1 1 d G
H29A H 0.8417 0.9273 0.2303 0.064 Uiso 1 1 calc R
C30 C 0.83060(19) 0.87122(19) 0.15926(15) 0.0467(13) Uani 1 1 d G
C31 C 0.6803(3) 0.9122(2) 0.06376(17) 0.077(2) Uani 1 1 d G
H31A H 0.7122 0.8877 0.0496 0.092 Uiso 1 1 calc R
C32 C 0.6344(3) 0.9648(3) 0.03139(16) 0.095(3) Uani 1 1 d G
H32A H 0.6357 0.9755 -0.0045 0.114 Uiso 1 1 calc R
C33 C 0.5867(3) 1.0013(2) 0.0526(2) 0.102(3) Uani 1 1 d G
H33A H 0.5561 1.0365 0.0310 0.122 Uiso 1 1 calc R
C34 C 0.5849(3) 0.9853(2) 0.1062(2) 0.087(3) Uani 1 1 d G
H34A H 0.5529 1.0098 0.1204 0.105 Uiso 1 1 calc R
C35 C 0.6307(3) 0.9327(2) 0.13862(17) 0.0649(17) Uani 1 1 d G
H35A H 0.6294 0.9220 0.1745 0.078 Uiso 1 1 calc R
C36 C 0.6784(2) 0.8962(2) 0.11738(16) 0.0524(14) Uani 1 1 d G
Rh' Rh 0.73867(2) 0.925566(18) 0.753976(16) 0.03790(11) Uani 1 1 d .
Cl' Cl 0.73900(10) 1.05849(7) 0.78308(7) 0.0594(4) Uani 1 1 d .
S1' S 0.87030(8) 0.92116(7) 0.79318(6) 0.0480(3) Uani 1 1 d .
S2' S 0.60962(8) 0.90645(7) 0.70803(7) 0.0500(3) Uani 1 1 d .
S3' S 0.72574(11) 0.91020(8) 0.84477(6) 0.0617(4) Uani 1 1 d .
P' P 0.74229(8) 0.95057(7) 0.66408(6) 0.0417(3) Uani 1 1 d .
B' B 0.7481(4) 0.8142(4) 0.7525(3) 0.0442(15) Uani 1 1 d .
C1' C 0.8796(3) 0.8391(3) 0.7685(2) 0.0443(12) Uani 1 1 d .
N2' N 0.8238(3) 0.7931(2) 0.74897(18) 0.0413(10) Uani 1 1 d .
C3' C 0.8539(4) 0.7310(3) 0.7359(3) 0.0547(15) Uani 1 1 d .
H3'A H 0.8274 0.6900 0.7215 0.066 Uiso 1 1 calc R
C4' C 0.9275(4) 0.7404(4) 0.7477(3) 0.0636(17) Uani 1 1 d .
H4'A H 0.9610 0.7074 0.7432 0.076 Uiso 1 1 calc R
N5' N 0.9437(3) 0.8088(3) 0.7679(2) 0.0525(12) Uani 1 1 d .
C6' C 1.0158(4) 0.8415(4) 0.7844(4) 0.074(2) Uani 1 1 d .
H6'1 H 1.0132 0.8829 0.7617 0.111 Uiso 1 1 calc R
H6'2 H 1.0510 0.8090 0.7787 0.111 Uiso 1 1 calc R
H6'3 H 1.0313 0.8545 0.8238 0.111 Uiso 1 1 calc R
C7' C 0.6164(3) 0.8223(3) 0.6875(2) 0.0449(12) Uani 1 1 d .
N8' N 0.6791(3) 0.7834(2) 0.70397(19) 0.0450(10) Uani 1 1 d .
C9' C 0.6615(4) 0.7159(3) 0.6807(3) 0.0575(15) Uani 1 1 d .
H9'A H 0.6944 0.6784 0.6853 0.069 Uiso 1 1 calc R
C10' C 0.5891(4) 0.7155(4) 0.6507(3) 0.0696(19) Uani 1 1 d .
H10B H 0.5621 0.6773 0.6307 0.084 Uiso 1 1 calc R
N11' N 0.5610(3) 0.7811(3) 0.6545(2) 0.0568(13) Uani 1 1 d .
C12' C 0.4850(4) 0.8056(5) 0.6253(4) 0.089(3) Uani 1 1 d .
H12D H 0.4577 0.8043 0.6510 0.134 Uiso 1 1 calc R
H12E H 0.4612 0.7757 0.5933 0.134 Uiso 1 1 calc R
H12F H 0.4862 0.8531 0.6124 0.134 Uiso 1 1 calc R
C13' C 0.7319(4) 0.8215(3) 0.8485(2) 0.0522(14) Uani 1 1 d .
N14' N 0.7431(3) 0.7825(2) 0.80799(19) 0.0465(11) Uani 1 1 d .
C15' C 0.7461(5) 0.7106(4) 0.8241(3) 0.0697(19) Uani 1 1 d .
H15B H 0.7540 0.6722 0.8038 0.084 Uiso 1 1 calc R
C16' C 0.7350(5) 0.7088(4) 0.8747(3) 0.080(2) Uani 1 1 d .
H16B H 0.7333 0.6687 0.8955 0.096 Uiso 1 1 calc R
N17' N 0.7266(4) 0.7788(3) 0.8898(2) 0.0629(14) Uani 1 1 d .
C18' C 0.7131(6) 0.8020(5) 0.9411(3) 0.091(3) Uani 1 1 d .
H18D H 0.7592 0.8171 0.9690 0.137 Uiso 1 1 calc R
H18E H 0.6929 0.7636 0.9562 0.137 Uiso 1 1 calc R
H18F H 0.6784 0.8405 0.9319 0.137 Uiso 1 1 calc R
C19' C 0.6588(2) 0.8555(3) 0.58191(18) 0.075(2) Uani 1 1 d G
H19B H 0.6183 0.8844 0.5788 0.090 Uiso 1 1 calc R
C20' C 0.6484(3) 0.7933(3) 0.55086(19) 0.104(3) Uani 1 1 d G
H20B H 0.6010 0.7805 0.5270 0.124 Uiso 1 1 calc R
C21' C 0.7090(4) 0.7501(2) 0.5554(2) 0.111(4) Uani 1 1 d GU
H21B H 0.7020 0.7085 0.5347 0.134 Uiso 1 1 calc R
C22' C 0.7799(3) 0.7692(2) 0.5911(2) 0.095(3) Uani 1 1 d G
H22B H 0.8204 0.7403 0.5942 0.114 Uiso 1 1 calc R
C23' C 0.7903(2) 0.8314(2) 0.62213(18) 0.0620(17) Uani 1 1 d G
H23B H 0.8377 0.8442 0.6460 0.074 Uiso 1 1 calc R
C24' C 0.7297(2) 0.87458(18) 0.61754(16) 0.0543(15) Uani 1 1 d G
C25' C 0.8497(3) 0.9858(2) 0.61372(15) 0.0653(17) Uani 1 1 d G
H25B H 0.8272 0.9520 0.5863 0.078 Uiso 1 1 calc R
C26' C 0.9081(3) 1.0261(3) 0.60924(18) 0.082(2) Uani 1 1 d G
H26B H 0.9247 1.0193 0.5788 0.099 Uiso 1 1 calc R
C27' C 0.9417(2) 1.0766(3) 0.6502(2) 0.078(2) Uani 1 1 d G
H27B H 0.9808 1.1036 0.6472 0.094 Uiso 1 1 calc R
C28' C 0.9169(3) 1.0868(2) 0.69570(18) 0.074(2) Uani 1 1 d G
H28B H 0.9395 1.1206 0.7231 0.088 Uiso 1 1 calc R
C29' C 0.8585(2) 1.0465(2) 0.70018(15) 0.0583(15) Uani 1 1 d G
H29B H 0.8420 1.0533 0.7306 0.070 Uiso 1 1 calc R
C30' C 0.8249(2) 0.9960(2) 0.65919(16) 0.0514(14) Uani 1 1 d G
C31' C 0.6614(3) 1.0183(3) 0.56286(18) 0.086(2) Uani 1 1 d G
H31B H 0.6897 0.9906 0.5474 0.103 Uiso 1 1 calc R
C32' C 0.6094(4) 1.0653(3) 0.52861(15) 0.105(3) Uani 1 1 d G
H32B H 0.6029 1.0691 0.4902 0.126 Uiso 1 1 calc R
C33' C 0.5671(3) 1.1067(3) 0.5518(2) 0.107(3) Uani 1 1 d G
H33B H 0.5324 1.1382 0.5289 0.128 Uiso 1 1 calc R
C34' C 0.5768(3) 1.1011(3) 0.6092(2) 0.092(3) Uani 1 1 d G
H34B H 0.5485 1.1289 0.6247 0.111 Uiso 1 1 calc R
C35' C 0.6288(3) 1.0541(2) 0.64345(15) 0.0636(17) Uani 1 1 d G
H35B H 0.6353 1.0504 0.6819 0.076 Uiso 1 1 calc R
C36' C 0.6711(2) 1.0127(2) 0.62028(16) 0.0567(15) Uani 1 1 d G

loop_
_atom_site_aniso_label
_atom_site_aniso_U_11
_atom_site_aniso_U_22
_atom_site_aniso_U_33
_atom_site_aniso_U_23
_atom_site_aniso_U_13
_atom_site_aniso_U_12
Rh 0.0494(2) 0.02318(19) 0.04292(19) -0.00057(15) 0.01824(17) 0.00084(16)
Cl 0.0930(12) 0.0246(6) 0.0714(8) -0.0038(6) 0.0399(8) 0.0012(7)
S1 0.0543(9) 0.0329(7) 0.0474(7) -0.0035(5) 0.0060(6) 0.0021(6)
S2 0.0478(8) 0.0367(7) 0.0786(9) -0.0009(6) 0.0268(7) 0.0024(6)
S3 0.1000(13) 0.0339(7) 0.0566(8) -0.0032(6) 0.0429(8) 0.0032(7)
P 0.0410(7) 0.0319(7) 0.0406(6) 0.0021(5) 0.0120(5) -0.0012(6)
B 0.048(4) 0.033(3) 0.037(3) 0.002(2) 0.012(2) -0.003(2)
C1 0.050(3) 0.035(3) 0.044(3) -0.002(2) 0.015(2) 0.000(2)
N2 0.050(3) 0.036(2) 0.048(2) -0.0029(18) 0.018(2) 0.001(2)
C3 0.063(4) 0.035(3) 0.070(4) -0.008(3) 0.027(3) 0.007(3)
C4 0.057(4) 0.041(3) 0.087(4) -0.011(3) 0.022(3) 0.008(3)
N5 0.045(3) 0.040(3) 0.068(3) -0.004(2) 0.020(2) 0.000(2)
C6 0.044(4) 0.069(5) 0.100(5) -0.016(4) 0.012(3) -0.003(3)
C7 0.050(3) 0.034(3) 0.052(3) 0.004(2) 0.017(2) -0.008(2)
N8 0.054(3) 0.027(2) 0.048(2) -0.0032(18) 0.018(2) -0.002(2)
C9 0.059(4) 0.037(3) 0.070(4) -0.016(3) 0.012(3) -0.009(3)
C10 0.074(5) 0.055(4) 0.075(4) -0.016(3) 0.014(4) -0.014(4)
N11 0.043(3) 0.053(3) 0.061(3) -0.003(2) 0.009(2) -0.008(2)
C12 0.053(4) 0.089(6) 0.107(6) 0.006(5) 0.008(4) -0.010(4)
C13 0.068(4) 0.031(3) 0.053(3) -0.002(2) 0.022(3) -0.001(3)
N14 0.054(3) 0.034(2) 0.044(2) -0.0014(18) 0.014(2) -0.004(2)
C15 0.086(5) 0.030(3) 0.068(4) 0.014(3) 0.036(3) -0.002(3)
C16 0.100(6) 0.042(4) 0.060(4) 0.015(3) 0.027(4) 0.003(3)
N17 0.081(4) 0.051(3) 0.045(2) 0.008(2) 0.030(2) 0.001(3)
C18 0.122(7) 0.076(5) 0.064(4) 0.010(4) 0.053(5) -0.005(5)
C19 0.057(4) 0.066(4) 0.054(3) -0.006(3) 0.013(3) -0.012(3)
C20 0.117(7) 0.086(6) 0.061(4) -0.026(4) 0.017(4) -0.052(6)
C21 0.135(8) 0.063(5) 0.075(5) -0.030(4) 0.038(5) -0.023(5)
C22 0.121(7) 0.051(4) 0.086(5) -0.013(4) 0.060(5) 0.005(4)
C23 0.074(4) 0.050(4) 0.051(3) -0.004(3) 0.029(3) 0.001(3)
C24 0.065(4) 0.039(3) 0.042(3) 0.004(2) 0.025(3) -0.007(3)
C25 0.065(4) 0.070(4) 0.055(3) 0.001(3) 0.025(3) -0.014(3)
C26 0.082(5) 0.070(5) 0.088(5) 0.002(4) 0.036(4) -0.012(4)
C27 0.059(4) 0.079(5) 0.111(6) 0.016(5) 0.032(4) -0.016(4)
C28 0.070(4) 0.046(4) 0.082(4) -0.002(3) 0.013(4) -0.017(3)
C29 0.062(4) 0.038(3) 0.058(3) -0.001(2) 0.020(3) -0.008(3)
C30 0.051(3) 0.036(3) 0.051(3) 0.005(2) 0.013(2) -0.002(2)
C31 0.086(5) 0.064(4) 0.063(4) 0.023(3) 0.004(4) -0.007(4)
C32 0.108(7) 0.075(5) 0.069(4) 0.033(4) -0.010(4) -0.019(5)
C33 0.073(5) 0.066(5) 0.125(8) 0.022(5) -0.019(5) 0.011(4)
C34 0.062(5) 0.061(5) 0.124(7) 0.025(5) 0.013(5) 0.008(4)
C35 0.052(4) 0.040(3) 0.097(5) 0.020(3) 0.018(3) 0.005(3)
C36 0.048(3) 0.042(3) 0.059(3) 0.009(2) 0.008(3) 0.000(3)
Rh' 0.0491(2) 0.02342(19) 0.04313(19) -0.00138(15) 0.01839(17) 0.00062(16)
Cl' 0.0878(11) 0.0241(6) 0.0720(8) -0.0074(6) 0.0349(8) 0.0003(7)
S1' 0.0516(8) 0.0301(7) 0.0559(7) -0.0048(5) 0.0101(6) -0.0021(6)
S2' 0.0461(8) 0.0356(7) 0.0721(9) -0.0012(6) 0.0250(7) 0.0020(6)
S3' 0.1045(13) 0.0387(8) 0.0529(8) -0.0016(6) 0.0413(8) 0.0026(8)
P' 0.0458(8) 0.0350(7) 0.0443(7) 0.0023(5) 0.0154(6) -0.0006(6)
B' 0.045(4) 0.047(4) 0.041(3) -0.008(3) 0.015(3) -0.010(3)
C1' 0.051(3) 0.034(3) 0.049(3) 0.005(2) 0.019(2) 0.008(2)
N2' 0.047(3) 0.025(2) 0.054(2) -0.0013(18) 0.020(2) -0.0018(19)
C3' 0.060(4) 0.032(3) 0.077(4) -0.012(3) 0.030(3) 0.000(3)
C4' 0.063(4) 0.047(4) 0.088(4) -0.006(3) 0.034(4) 0.010(3)
N5' 0.050(3) 0.041(3) 0.066(3) -0.003(2) 0.019(2) 0.004(2)
C6' 0.056(4) 0.071(5) 0.100(5) -0.015(4) 0.033(4) -0.010(4)
C7' 0.048(3) 0.034(3) 0.053(3) 0.005(2) 0.018(2) -0.003(2)
N8' 0.046(3) 0.033(2) 0.050(2) -0.0060(18) 0.008(2) -0.004(2)
C9' 0.069(4) 0.033(3) 0.068(4) -0.013(3) 0.019(3) -0.002(3)
C10' 0.064(5) 0.051(4) 0.086(5) -0.022(3) 0.016(4) -0.014(3)
N11' 0.052(3) 0.049(3) 0.066(3) -0.014(2) 0.016(2) -0.006(2)
C12' 0.054(4) 0.098(6) 0.101(6) -0.035(5) 0.008(4) -0.005(4)
C13' 0.067(4) 0.045(3) 0.051(3) 0.005(2) 0.028(3) -0.004(3)
N14' 0.063(3) 0.023(2) 0.052(2) 0.0036(18) 0.017(2) -0.004(2)
C15' 0.101(6) 0.039(4) 0.067(4) 0.016(3) 0.027(4) 0.002(4)
C16' 0.115(7) 0.057(4) 0.077(5) 0.025(4) 0.044(5) 0.000(4)
N17' 0.090(4) 0.050(3) 0.054(3) 0.006(2) 0.033(3) -0.005(3)
C18' 0.123(7) 0.105(7) 0.057(4) 0.022(4) 0.047(4) 0.010(6)
C19' 0.088(5) 0.075(5) 0.059(4) -0.011(3) 0.021(4) -0.023(4)
C20' 0.132(8) 0.113(8) 0.071(5) -0.037(5) 0.041(5) -0.043(7)
C21' 0.195(11) 0.069(5) 0.079(5) -0.038(4) 0.061(6) -0.033(6)
C22' 0.162(10) 0.066(5) 0.079(5) -0.012(4) 0.069(6) 0.010(6)
C23' 0.082(5) 0.046(3) 0.074(4) -0.002(3) 0.047(4) 0.003(3)
C24' 0.081(4) 0.041(3) 0.043(3) -0.005(2) 0.025(3) -0.010(3)
C25' 0.065(4) 0.069(4) 0.072(4) 0.011(3) 0.035(3) -0.005(3)
C26' 0.081(5) 0.095(6) 0.091(5) 0.023(5) 0.056(5) 0.005(5)
C27' 0.066(5) 0.067(5) 0.103(6) 0.010(4) 0.033(4) -0.014(4)
C28' 0.068(5) 0.061(4) 0.086(5) 0.006(4) 0.020(4) -0.021(4)
C29' 0.064(4) 0.045(3) 0.067(4) 0.014(3) 0.024(3) -0.003(3)
C30' 0.057(4) 0.048(3) 0.052(3) 0.009(2) 0.022(3) 0.005(3)
C31' 0.104(6) 0.090(6) 0.067(4) 0.030(4) 0.034(4) 0.026(5)
C32' 0.124(8) 0.104(7) 0.082(5) 0.043(5) 0.030(5) 0.033(6)
C33' 0.118(8) 0.094(7) 0.093(6) 0.046(5) 0.019(6) 0.037(6)
C34' 0.083(6) 0.070(5) 0.119(7) 0.030(5) 0.027(5) 0.021(4)
C35' 0.071(4) 0.038(3) 0.074(4) 0.015(3) 0.014(3) 0.009(3)
C36' 0.062(4) 0.044(3) 0.065(4) 0.015(3) 0.022(3) 0.005(3)

loop_
_atom_type_symbol
_atom_type_description
_atom_type_scat_dispersion_real
_atom_type_scat_dispersion_imag
_atom_type_scat_source
C C 0.0181 0.0091 'International Tables Vol C Tables 4.2.6.8 and 6.1.1.4'
H H 0.0000 0.0000 'International Tables Vol C Tables 4.2.6.8 and 6.1.1.4'
B B 0.0090 0.0039 'International Tables Vol C Tables 4.2.6.8 and 6.1.1.4'
N N 0.0311 0.0180 'International Tables Vol C Tables 4.2.6.8 and 6.1.1.4'
P P 0.2955 0.4335 'International Tables Vol C Tables 4.2.6.8 and 6.1.1.4'
S S 0.3331 0.5567 'International Tables Vol C Tables 4.2.6.8 and 6.1.1.4'
Cl Cl 0.3639 0.7018 'International Tables Vol C Tables 4.2.6.8 and 6.1.1.4'
Rh Rh 0.0927 3.6045 'International Tables Vol C Tables 4.2.6.8 and 6.1.1.4'

loop_
_geom_angle_atom_site_label_1
_geom_angle_atom_site_label_2
_geom_angle_atom_site_label_3
_geom_angle
B Rh P 98.27(16)
B Rh S2 84.67(17)
P Rh S2 86.34(5)
B Rh S1 84.23(17)
P Rh S1 92.44(5)
S2 Rh S1 168.54(5)
B Rh S3 87.04(16)
P Rh S3 173.69(5)
S2 Rh S3 90.78(6)
S1 Rh S3 91.49(6)
B Rh Cl 165.91(16)
P Rh Cl 94.90(5)
S2 Rh Cl 101.20(6)
S1 Rh Cl 90.26(5)
S3 Rh Cl 80.14(5)
C1 S1 Rh 96.6(2)
C7 S2 Rh 96.6(2)
C13 S3 Rh 98.1(2)
C24 P C30 104.37(18)
C24 P C36 101.66(19)
C30 P C36 97.2(2)
C24 P Rh 116.20(13)
C30 P Rh 117.38(13)
C36 P Rh 117.16(14)
N8 B N2 115.4(4)
N8 B N14 106.1(4)
N2 B N14 107.1(4)
N8 B Rh 110.0(4)
N2 B Rh 109.4(4)
N14 B Rh 108.7(4)
N2 C1 N5 108.1(5)
N2 C1 S1 124.4(4)
N5 C1 S1 127.4(4)
C1 N2 C3 107.5(5)
C1 N2 B 117.2(4)
C3 N2 B 133.8(5)
C4 C3 N2 107.6(5)
C3 C4 N5 108.6(6)
C1 N5 C4 108.0(5)
C1 N5 C6 123.8(5)
C4 N5 C6 128.2(5)
N8 C7 N11 109.7(5)
N8 C7 S2 124.6(4)
N11 C7 S2 125.7(5)
C7 N8 C9 107.4(5)
C7 N8 B 117.5(4)
C9 N8 B 133.3(5)
C10 C9 N8 108.1(6)
C9 C10 N11 107.8(6)
C7 N11 C10 106.9(5)
C7 N11 C12 126.0(6)
C10 N11 C12 127.0(6)
N17 C13 N14 108.0(5)
N17 C13 S3 129.2(5)
N14 C13 S3 122.8(4)
C13 N14 C15 108.0(5)
C13 N14 B 123.2(5)
C15 N14 B 128.7(5)
C16 C15 N14 108.0(6)
C15 C16 N17 106.7(5)
C13 N17 C16 109.3(5)
C13 N17 C18 123.4(5)
C16 N17 C18 127.2(5)
C20 C19 C24 120.0
C19 C20 C21 120.0
C22 C21 C20 120.0
C21 C22 C23 120.0
C22 C23 C24 120.0
C23 C24 C19 120.0
C23 C24 P 119.6(2)
C19 C24 P 120.3(2)
C26 C25 C30 120.0
C27 C26 C25 120.0
C26 C27 C28 120.0
C29 C28 C27 120.0
C28 C29 C30 120.0
C29 C30 C25 120.0
C29 C30 P 115.9(2)
C25 C30 P 123.7(2)
C32 C31 C36 120.0
C33 C32 C31 120.0
C32 C33 C34 120.0
C33 C34 C35 120.0
C36 C35 C34 120.0
C35 C36 C31 120.0
C35 C36 P 122.0(2)
C31 C36 P 117.9(2)
B' Rh' P' 98.92(17)
B' Rh' S2' 85.41(18)
P' Rh' S2' 86.22(5)
B' Rh' S1' 83.52(18)
P' Rh' S1' 91.54(5)
S2' Rh' S1' 168.22(5)
B' Rh' S3' 86.13(17)
P' Rh' S3' 173.83(6)
S2' Rh' S3' 90.69(6)
S1' Rh' S3' 92.55(6)
B' Rh' Cl' 165.81(17)
P' Rh' Cl' 94.31(5)
S2' Rh' Cl' 100.65(5)
S1' Rh' Cl' 91.04(5)
S3' Rh' Cl' 81.01(5)
C1' S1' Rh' 96.3(2)
C7' S2' Rh' 96.7(2)
C13' S3' Rh' 98.4(2)
C24' P' C30' 104.79(19)
C24' P' C36' 102.6(2)
C30' P' C36' 97.8(2)
C24' P' Rh' 114.72(15)
C30' P' Rh' 118.21(14)
C36' P' Rh' 116.32(14)
N2' B' N14' 107.6(5)
N2' B' N8' 114.6(5)
N14' B' N8' 104.8(5)
N2' B' Rh' 110.5(4)
N14' B' Rh' 109.8(4)
N8' B' Rh' 109.3(4)
N2' C1' N5' 109.3(5)
N2' C1' S1' 124.1(4)
N5' C1' S1' 126.6(5)
C1' N2' C3' 107.2(5)
C1' N2' B' 117.3(4)
C3' N2' B' 135.0(5)
C4' C3' N2' 108.7(5)
C3' C4' N5' 106.8(5)
C1' N5' C4' 108.0(5)
C1' N5' C6' 126.5(5)
C4' N5' C6' 125.5(6)
N8' C7' N11' 107.3(5)
N8' C7' S2' 125.2(4)
N11' C7' S2' 127.4(5)
C7' N8' C9' 108.3(5)
C7' N8' B' 117.2(5)
C9' N8' B' 133.0(5)
C10' C9' N8' 107.1(6)
C9' C10' N11' 108.2(6)
C7' N11' C10' 109.0(5)
C7' N11' C12' 123.9(6)
C10' N11' C12' 126.9(6)
N14' C13' N17' 109.1(5)
N14' C13' S3' 122.6(4)
N17' C13' S3' 128.3(5)
C13' N14' C15' 108.6(5)
C13' N14' B' 123.0(5)
C15' N14' B' 128.3(5)
C16' C15' N14' 106.7(6)
C15' C16' N17' 107.3(6)
C13' N17' C16' 108.4(5)
C13' N17' C18' 125.3(6)
C16' N17' C18' 126.3(6)
C20' C19' C24' 120.0
C21' C20' C19' 120.0
C22' C21' C20' 120.0
C21' C22' C23' 120.0
C24' C23' C22' 120.0
C23' C24' C19' 120.0
C23' C24' P' 119.5(3)
C19' C24' P' 120.2(3)
C26' C25' C30' 120.0
C27' C26' C25' 120.0
C26' C27' C28' 120.0
C29' C28' C27' 120.0
C28' C29' C30' 120.0
C29' C30' C25' 120.0
C29' C30' P' 117.6(2)
C25' C30' P' 122.2(2)
C32' C31' C36' 120.0
C33' C32' C31' 120.0
C32' C33' C34' 120.0
C33' C34' C35' 120.0
C36' C35' C34' 120.0
C35' C36' C31' 120.0
C35' C36' P' 121.9(2)
C31' C36' P' 118.1(2)

loop_
_geom_bond_atom_site_label_1
_geom_bond_atom_site_label_2
_geom_bond_distance
Rh B 2.132(6)
Rh P 2.3148(13)
Rh S2 2.3692(17)
Rh S1 2.3704(16)
Rh S3 2.3867(15)
Rh Cl 2.6440(14)
S1 C1 1.706(5)
S2 C7 1.716(6)
S3 C13 1.695(6)
P C24 1.844(3)
P C30 1.848(3)
P C36 1.849(3)
B N8 1.541(7)
B N2 1.550(8)
B N14 1.566(7)
C1 N2 1.343(7)
C1 N5 1.356(7)
N2 C3 1.404(7)
C3 C4 1.321(9)
C4 N5 1.374(8)
N5 C6 1.479(8)
C7 N8 1.336(7)
C7 N11 1.355(8)
N8 C9 1.404(7)
C9 C10 1.334(10)
C10 N11 1.406(9)
N11 C12 1.454(9)
C13 N17 1.336(8)
C13 N14 1.337(7)
N14 C15 1.391(7)
C15 C16 1.336(9)
C16 N17 1.381(9)
N17 C18 1.474(8)
C19 C20 1.3900
C19 C24 1.3900
C20 C21 1.3900
C21 C22 1.3900
C22 C23 1.3900
C23 C24 1.3900
C25 C26 1.3900
C25 C30 1.3900
C26 C27 1.3900
C27 C28 1.3900
C28 C29 1.3900
C29 C30 1.3900
C31 C32 1.3900
C31 C36 1.3900
C32 C33 1.3900
C33 C34 1.3900
C34 C35 1.3900
C35 C36 1.3900
Rh' B' 2.122(7)
Rh' P' 2.3264(14)
Rh' S2' 2.3640(16)
Rh' S1' 2.3674(16)
Rh' S3' 2.3898(15)
Rh' Cl' 2.6246(13)
S1' C1' 1.706(5)
S2' C7' 1.695(6)
S3' C13' 1.688(6)
P' C24' 1.818(3)
P' C30' 1.840(3)
P' C36' 1.849(3)
B' N2' 1.533(8)
B' N14' 1.549(8)
B' N8' 1.568(7)
C1' N2' 1.335(7)
C1' N5' 1.360(7)
N2' C3' 1.398(7)
C3' C4' 1.347(10)
C4' N5' 1.390(8)
N5' C6' 1.435(9)
C7' N8' 1.347(7)
C7' N11' 1.347(8)
N8' C9' 1.400(7)
C9' C10' 1.329(10)
C10' N11' 1.371(9)
N11' C12' 1.460(9)
C13' N14' 1.331(8)
C13' N17' 1.345(8)
N14' C15' 1.417(8)
C15' C16' 1.356(10)
C16' N17' 1.405(10)
N17' C18' 1.464(9)
C19' C20' 1.3900
C19' C24' 1.3900
C20' C21' 1.3900
C21' C22' 1.3900
C22' C23' 1.3900
C23' C24' 1.3900
C25' C26' 1.3900
C25' C30' 1.3900
C26' C27' 1.3900
C27' C28' 1.3900
C28' C29' 1.3900
C29' C30' 1.3900
C31' C32' 1.3900
C31' C36' 1.3900
C32' C33' 1.3900
C33' C34' 1.3900
C34' C35' 1.3900
C35' C36' 1.3900
